data_7225213
loop_
_publ_author_name
'gazzeh, houda gazzeh'
'Boudriga, Sarra'
'Askri, Moheddine'
'Khatyr, Abderrahim'
'Knorr, Michael'
'Strohman, Carsten'
'Golz, Christopher'
'Rousselin, Yoann'
'Kubicki, Marek'

_publ_section_title
;
 Stoichiometry-controlled cycloaddition of nitrilimines with unsymmetrical
 exocyclic dienones: Microwave-assisted synthesis of novel mono- and
 dispiropyrazoline derivatives
;
_journal_name_full 'RSC Adv.'
_journal_paper_doi 10.1039/C6RA09703K
_journal_year 2016
_chemical_formula_moiety 'C39 H32 N2 O'
_chemical_formula_sum 'C39 H32 N2 O'
_chemical_formula_weight 544.67
_space_group_IT_number 14
_symmetry_cell_setting monoclinic
_symmetry_space_group_name_Hall '-P 2ybc'
_symmetry_space_group_name_H-M 'P 1 21/c 1'
_atom_sites_solution_hydrogens geom
_atom_sites_solution_primary direct
_atom_sites_solution_secondary difmap
_audit_creation_method SHELXL-97
_audit_update_record
;
2016-04-03 deposited with the CCDC.
2016-05-09 downloaded from the CCDC.
;
_cell_angle_alpha 90.00
_cell_angle_beta 115.4330(10)
_cell_angle_gamma 90.00
_cell_formula_units_Z 4
_cell_length_a 18.2934(4)
_cell_length_b 9.6683(2)
_cell_length_c 18.2645(3)
_cell_measurement_reflns_used 7592
_cell_measurement_temperature 115(2)
_cell_measurement_theta_max 28.283
_cell_measurement_theta_min 0.407
_cell_volume 2917.31(10)
_computing_cell_refinement 'HKL Scalepack (Otwinowski & Minor 1997)'
_computing_data_collection 'Collect (Bruker AXS BV, 1997-2004)'
_computing_data_reduction 'HKL Denzo and Scalepack (Otwinowski & Minor 1997)'
_computing_molecular_graphics 'ORTEP3 (Farrugia,1997)'
_computing_publication_material 'WinGX publication routines (Farrugia, 1999)'
_computing_structure_refinement 'SHELXL-97 (Sheldrick, 1997)'
_computing_structure_solution 'SHELXS-97 (Sheldrick, 1990)'
_diffrn_ambient_temperature 115(2)
_diffrn_measured_fraction_theta_full 0.992
_diffrn_measured_fraction_theta_max 0.992
_diffrn_measurement_device_type 'Nonius Kappa Apex II'
_diffrn_measurement_method 'CCD rotation images, thick slices'
_diffrn_radiation_monochromator graphite
_diffrn_radiation_source 'fine-focus sealed tube'
_diffrn_radiation_type MoK\a
_diffrn_radiation_wavelength 0.71073
_diffrn_reflns_av_R_equivalents 0.0305
_diffrn_reflns_av_sigmaI/netI 0.0359
_diffrn_reflns_limit_h_max 24
_diffrn_reflns_limit_h_min -24
_diffrn_reflns_limit_k_max 12
_diffrn_reflns_limit_k_min -12
_diffrn_reflns_limit_l_max 24
_diffrn_reflns_limit_l_min -24
_diffrn_reflns_number 13943
_diffrn_reflns_theta_full 28.30
_diffrn_reflns_theta_max 28.30
_diffrn_reflns_theta_min 3.97
_exptl_absorpt_coefficient_mu 0.074
_exptl_absorpt_correction_type none
_exptl_crystal_colour yellow
_exptl_crystal_density_diffrn 1.240
_exptl_crystal_density_method 'not measured'
_exptl_crystal_description Prism
_exptl_crystal_F_000 1152
_exptl_crystal_size_max 0.20
_exptl_crystal_size_mid 0.12
_exptl_crystal_size_min 0.07
_refine_diff_density_max 0.637
_refine_diff_density_min -0.379
_refine_diff_density_rms 0.053
_refine_ls_extinction_method none
_refine_ls_goodness_of_fit_ref 1.024
_refine_ls_hydrogen_treatment noref
_refine_ls_matrix_type full
_refine_ls_number_constraints 12
_refine_ls_number_parameters 347
_refine_ls_number_reflns 7201
_refine_ls_number_restraints 0
_refine_ls_restrained_S_all 1.024
_refine_ls_R_factor_all 0.1095
_refine_ls_R_factor_gt 0.0757
_refine_ls_shift/su_max 0.002
_refine_ls_shift/su_mean 0.000
_refine_ls_structure_factor_coef Fsqd
_refine_ls_weighting_details 'calc w=1/[\s^2^(Fo^2^)+(0.0836P)^2^+2.9548P] where P=(Fo^2^+2Fc^2^)/3'
_refine_ls_weighting_scheme calc
_refine_ls_wR_factor_gt 0.1832
_refine_ls_wR_factor_ref 0.2088
_reflns_number_gt 5049
_reflns_number_total 7201
_reflns_threshold_expression >2sigma(I)
_cod_data_source_file c6ra09703k2.cif
_cod_data_source_block 12mkc1me
_cod_original_sg_symbol_H-M 'P 21/c'
_cod_database_code 7225213

loop_
_symmetry_equiv_pos_as_xyz
'x, y, z'
'-x, y+1/2, -z+1/2'
'-x, -y, -z'
'x, -y-1/2, z-1/2'

loop_
_atom_site_label
_atom_site_type_symbol
_atom_site_fract_x
_atom_site_fract_y
_atom_site_fract_z
_atom_site_U_iso_or_equiv
_atom_site_adp_type
_atom_site_occupancy
_atom_site_symmetry_multiplicity
_atom_site_calc_flag
_atom_site_refinement_flags
_atom_site_disorder_assembly
_atom_site_disorder_group
C1 C 0.31636(13) 0.2923(2) 0.28918(14) 0.0344(5) Uani 1 1 d . A .
C2 C 0.39243(14) 0.3553(3) 0.35795(15) 0.0386(5) Uani 1 1 d . . .
C3 C 0.45509(13) 0.4065(2) 0.33268(14) 0.0335(5) Uani 1 1 d . . .
C4 C 0.42937(12) 0.4263(2) 0.24549(13) 0.0302(4) Uani 1 1 d . . .
C5 C 0.37289(13) 0.3355(2) 0.18978(14) 0.0333(5) Uani 1 1 d . . .
C6 C 0.33526(14) 0.2269(2) 0.22323(14) 0.0340(5) Uani 1 1 d . . .
H6A H 0.3733 0.1487 0.2461 0.041 Uiso 1 1 calc R . .
H6B H 0.2849 0.1909 0.1792 0.041 Uiso 1 1 calc R . .
C7 C 0.25163(12) 0.4124(2) 0.25927(14) 0.0356(5) Uani 1 1 d . A .
H7 H 0.2792 0.5031 0.2798 0.043 Uiso 1 1 calc R . .
C8 C 0.20094(14) 0.3747(3) 0.30416(16) 0.0448(6) Uani 1 1 d . . .
C9A C 0.13789(18) 0.4735(5) 0.3066(3) 0.0546(11) Uani 0.690(13) 1 d PG A 1
C10A C 0.08762(18) 0.4268(5) 0.3407(3) 0.0546(11) Uani 0.690(13) 1 d PG A 1
H10A H 0.0927 0.3348 0.3606 0.066 Uiso 0.690(13) 1 calc PR A 1
C11A C 0.02991(16) 0.5148(6) 0.3459(3) 0.0546(11) Uani 0.690(13) 1 d PG A 1
H11A H -0.0045 0.4829 0.3692 0.066 Uiso 0.690(13) 1 calc PR A 1
C12A C 0.02247(15) 0.6495(6) 0.3168(3) 0.0546(11) Uani 0.690(13) 1 d PG A 1
H12A H -0.0170 0.7096 0.3204 0.066 Uiso 0.690(13) 1 calc PR A 1
C13A C 0.07274(16) 0.6961(5) 0.2827(3) 0.0546(11) Uani 0.690(13) 1 d PG A 1
H13A H 0.0677 0.7881 0.2628 0.066 Uiso 0.690(13) 1 calc PR A 1
C14A C 0.13046(18) 0.6081(5) 0.2775(3) 0.0546(11) Uani 0.690(13) 1 d PG A 1
H14A H 0.1648 0.6400 0.2542 0.066 Uiso 0.690(13) 1 calc PR A 1
C9B C 0.1396(4) 0.4451(8) 0.3162(6) 0.0469(15) Uiso 0.310(13) 1 d PG A 2
C10B C 0.0990(5) 0.3851(6) 0.3572(5) 0.0469(15) Uiso 0.310(13) 1 d PG A 2
H10B H 0.1109 0.2927 0.3764 0.056 Uiso 0.310(13) 1 calc PR A 2
C11B C 0.0408(5) 0.4602(10) 0.3703(5) 0.0469(15) Uiso 0.310(13) 1 d PG A 2
H11B H 0.0130 0.4191 0.3983 0.056 Uiso 0.310(13) 1 calc PR A 2
C12B C 0.0233(4) 0.5954(10) 0.3422(5) 0.0469(15) Uiso 0.310(13) 1 d PG A 2
H12B H -0.0164 0.6467 0.3511 0.056 Uiso 0.310(13) 1 calc PR A 2
C13B C 0.0640(6) 0.6554(6) 0.3011(4) 0.0469(15) Uiso 0.310(13) 1 d PG A 2
H13B H 0.0520 0.7478 0.2820 0.056 Uiso 0.310(13) 1 calc PR A 2
C14B C 0.1221(6) 0.5803(8) 0.2881(5) 0.0469(15) Uiso 0.310(13) 1 d PG A 2
H14B H 0.1499 0.6214 0.2601 0.056 Uiso 0.310(13) 1 calc PR A 2
C15 C 0.19973(13) 0.4224(2) 0.16880(15) 0.0373(5) Uani 1 1 d . . .
C16 C 0.14294(14) 0.3207(3) 0.12791(16) 0.0450(6) Uani 1 1 d . A .
H16 H 0.1369 0.2431 0.1568 0.054 Uiso 1 1 calc R . .
C17 C 0.09507(16) 0.3321(3) 0.04499(18) 0.0547(7) Uani 1 1 d . . .
H17 H 0.0569 0.2615 0.0179 0.066 Uiso 1 1 calc R A .
C18 C 0.10174(17) 0.4445(3) 0.00079(18) 0.0560(7) Uani 1 1 d . A .
C19 C 0.15886(18) 0.5450(3) 0.04194(18) 0.0530(7) Uani 1 1 d . . .
H19 H 0.1649 0.6226 0.0131 0.064 Uiso 1 1 calc R A .
C20 C 0.20705(15) 0.5342(3) 0.12421(17) 0.0454(6) Uani 1 1 d . A .
H20 H 0.2459 0.6042 0.1509 0.055 Uiso 1 1 calc R . .
C21 C 0.0490(2) 0.4572(5) -0.08932(19) 0.0778(11) Uani 1 1 d . . .
H21A H 0.0356 0.5547 -0.1034 0.117 Uiso 1 1 calc R A .
H21B H -0.0010 0.4042 -0.1036 0.117 Uiso 1 1 calc R . .
H21C H 0.0781 0.4208 -0.1194 0.117 Uiso 1 1 calc R . .
C22 C 0.25096(17) -0.0324(3) 0.36228(17) 0.0537(7) Uani 1 1 d . . .
H22 H 0.1964 -0.0063 0.3478 0.064 Uiso 1 1 calc R . .
C23 C 0.2774(2) -0.1639(4) 0.39146(18) 0.0629(8) Uani 1 1 d . . .
H23 H 0.2410 -0.2267 0.3985 0.075 Uiso 1 1 calc R . .
C24 C 0.3557(2) -0.2058(3) 0.41062(18) 0.0597(8) Uani 1 1 d . . .
H24 H 0.3722 -0.2979 0.4281 0.072 Uiso 1 1 calc R . .
C25 C 0.41002(18) -0.1118(3) 0.40405(16) 0.0497(6) Uani 1 1 d . . .
H25 H 0.4643 -0.1391 0.4179 0.060 Uiso 1 1 calc R . .
C26 C 0.38533(16) 0.0215(3) 0.37742(15) 0.0434(6) Uani 1 1 d . . .
H26 H 0.4233 0.0862 0.3749 0.052 Uiso 1 1 calc R . .
C27 C 0.30503(16) 0.0619(3) 0.35417(15) 0.0441(6) Uani 1 1 d . A .
C28 C 0.34986(14) 0.3495(3) 0.10746(15) 0.0398(5) Uani 1 1 d . . .
H28 H 0.3144 0.2836 0.0707 0.048 Uiso 1 1 calc R . .
C29 C 0.37847(15) 0.4595(3) 0.07855(16) 0.0445(6) Uani 1 1 d . . .
H29 H 0.3632 0.4685 0.0221 0.053 Uiso 1 1 calc R . .
C30 C 0.42917(15) 0.5559(3) 0.13197(16) 0.0432(6) Uani 1 1 d . . .
H30 H 0.4461 0.6341 0.1118 0.052 Uiso 1 1 calc R . .
C31 C 0.45546(13) 0.5399(2) 0.21450(15) 0.0367(5) Uani 1 1 d . . .
H31 H 0.4914 0.6059 0.2507 0.044 Uiso 1 1 calc R . .
C32 C 0.53088(13) 0.4212(2) 0.39198(14) 0.0363(5) Uani 1 1 d . . .
H32 H 0.5344 0.4266 0.4453 0.044 Uiso 1 1 calc R . .
C33 C 0.60899(13) 0.4302(2) 0.38674(15) 0.0360(5) Uani 1 1 d . . .
C34 C 0.67757(14) 0.4759(3) 0.45569(15) 0.0407(5) Uani 1 1 d . . .
H34 H 0.6717 0.5099 0.5017 0.049 Uiso 1 1 calc R . .
C35 C 0.75344(14) 0.4709(3) 0.45602(16) 0.0437(6) Uani 1 1 d . . .
H35 H 0.7992 0.5024 0.5025 0.052 Uiso 1 1 calc R . .
C36 C 0.76413(14) 0.4211(3) 0.39023(16) 0.0413(5) Uani 1 1 d . . .
C37 C 0.69713(14) 0.3765(2) 0.32334(16) 0.0388(5) Uani 1 1 d . . .
H37 H 0.7035 0.3423 0.2777 0.047 Uiso 1 1 calc R . .
C38 C 0.62116(14) 0.3803(2) 0.32126(14) 0.0357(5) Uani 1 1 d . . .
H38 H 0.5761 0.3484 0.2743 0.043 Uiso 1 1 calc R . .
C39 C 0.84771(16) 0.4187(3) 0.3913(2) 0.0548(7) Uani 1 1 d . . .
H39A H 0.8849 0.4757 0.4362 0.082 Uiso 1 1 calc R . .
H39B H 0.8444 0.4555 0.3399 0.082 Uiso 1 1 calc R . .
H39C H 0.8677 0.3233 0.3983 0.082 Uiso 1 1 calc R . .
N1 N 0.21495(13) 0.2520(3) 0.33488(15) 0.0521(6) Uani 1 1 d . A .
N2 N 0.27724(13) 0.1930(2) 0.32249(15) 0.0484(6) Uani 1 1 d . . .
O1 O 0.39887(11) 0.3607(2) 0.42697(11) 0.0524(5) Uani 1 1 d . . .

loop_
_atom_site_aniso_label
_atom_site_aniso_U_11
_atom_site_aniso_U_22
_atom_site_aniso_U_33
_atom_site_aniso_U_23
_atom_site_aniso_U_13
_atom_site_aniso_U_12
C1 0.0290(10) 0.0355(12) 0.0482(13) -0.0029(10) 0.0253(10) -0.0029(9)
C2 0.0340(11) 0.0406(13) 0.0475(13) -0.0018(10) 0.0237(10) 0.0045(10)
C3 0.0309(10) 0.0315(11) 0.0424(12) -0.0023(9) 0.0199(9) 0.0021(9)
C4 0.0237(9) 0.0290(10) 0.0425(12) -0.0015(9) 0.0185(9) 0.0015(8)
C5 0.0298(10) 0.0314(11) 0.0446(12) -0.0022(9) 0.0214(9) 0.0052(9)
C6 0.0355(11) 0.0270(10) 0.0458(13) -0.0043(9) 0.0234(10) -0.0020(9)
C7 0.0223(9) 0.0393(12) 0.0490(13) -0.0099(10) 0.0188(9) -0.0011(9)
C8 0.0282(11) 0.0597(17) 0.0531(15) -0.0127(13) 0.0238(11) -0.0038(11)
C9A 0.0274(9) 0.073(2) 0.0697(17) -0.0170(17) 0.0267(8) 0.0023(9)
C10A 0.0274(9) 0.073(2) 0.0697(17) -0.0170(17) 0.0267(8) 0.0023(9)
C11A 0.0274(9) 0.073(2) 0.0697(17) -0.0170(17) 0.0267(8) 0.0023(9)
C12A 0.0274(9) 0.073(2) 0.0697(17) -0.0170(17) 0.0267(8) 0.0023(9)
C13A 0.0274(9) 0.073(2) 0.0697(17) -0.0170(17) 0.0267(8) 0.0023(9)
C14A 0.0274(9) 0.073(2) 0.0697(17) -0.0170(17) 0.0267(8) 0.0023(9)
C15 0.0263(10) 0.0383(12) 0.0498(13) -0.0066(10) 0.0189(10) 0.0017(9)
C16 0.0318(11) 0.0491(15) 0.0541(15) -0.0071(12) 0.0184(11) -0.0073(10)
C17 0.0390(13) 0.0644(19) 0.0563(16) -0.0152(14) 0.0163(12) -0.0068(13)
C18 0.0450(15) 0.070(2) 0.0531(16) -0.0034(14) 0.0212(13) 0.0160(14)
C19 0.0531(16) 0.0499(16) 0.0610(17) 0.0062(13) 0.0292(14) 0.0144(13)
C20 0.0398(13) 0.0360(13) 0.0631(16) -0.0032(12) 0.0247(12) 0.0040(10)
C21 0.069(2) 0.105(3) 0.0527(18) -0.0032(18) 0.0196(16) 0.029(2)
C22 0.0465(14) 0.0689(19) 0.0465(14) 0.0023(13) 0.0208(12) -0.0179(14)
C23 0.0643(19) 0.067(2) 0.0550(17) 0.0057(15) 0.0230(14) -0.0282(16)
C24 0.072(2) 0.0498(17) 0.0511(16) 0.0073(13) 0.0211(15) -0.0157(15)
C25 0.0555(16) 0.0528(16) 0.0417(14) 0.0058(12) 0.0217(12) -0.0021(13)
C26 0.0474(14) 0.0456(14) 0.0456(13) 0.0041(11) 0.0281(11) -0.0042(11)
C27 0.0455(13) 0.0520(15) 0.0426(13) 0.0013(11) 0.0265(11) -0.0082(11)
C28 0.0375(12) 0.0410(13) 0.0435(13) -0.0057(10) 0.0198(10) 0.0021(10)
C29 0.0418(13) 0.0493(15) 0.0473(14) 0.0079(11) 0.0238(11) 0.0067(11)
C30 0.0371(12) 0.0420(14) 0.0547(15) 0.0143(11) 0.0239(11) 0.0054(10)
C31 0.0265(10) 0.0330(12) 0.0510(13) 0.0036(10) 0.0169(10) -0.0006(9)
C32 0.0350(11) 0.0393(12) 0.0400(12) -0.0022(10) 0.0213(10) 0.0018(9)
C33 0.0265(10) 0.0330(11) 0.0501(13) 0.0079(10) 0.0179(10) 0.0025(9)
C34 0.0388(12) 0.0427(13) 0.0453(13) -0.0001(11) 0.0225(10) -0.0008(10)
C35 0.0286(11) 0.0496(15) 0.0495(14) -0.0013(11) 0.0137(10) -0.0057(10)
C36 0.0354(12) 0.0344(12) 0.0571(15) 0.0086(11) 0.0229(11) 0.0061(10)
C37 0.0407(12) 0.0295(11) 0.0506(14) 0.0048(10) 0.0239(11) 0.0029(9)
C38 0.0356(11) 0.0317(11) 0.0403(12) 0.0049(9) 0.0169(10) 0.0024(9)
C39 0.0371(13) 0.0478(15) 0.087(2) 0.0023(14) 0.0342(14) -0.0008(11)
N1 0.0351(11) 0.0728(17) 0.0622(14) -0.0064(12) 0.0341(11) -0.0047(11)
N2 0.0425(11) 0.0522(13) 0.0686(15) 0.0061(11) 0.0410(11) 0.0001(10)
O1 0.0443(10) 0.0765(14) 0.0474(10) -0.0075(9) 0.0301(8) -0.0013(9)

loop_
_atom_type_symbol
_atom_type_description
_atom_type_scat_dispersion_real
_atom_type_scat_dispersion_imag
_atom_type_scat_source
C C 0.0033 0.0016 'International Tables Vol C Tables 4.2.6.8 and 6.1.1.4'
N N 0.0061 0.0033 'International Tables Vol C Tables 4.2.6.8 and 6.1.1.4'
O O 0.0106 0.0060 'International Tables Vol C Tables 4.2.6.8 and 6.1.1.4'
H H 0.0000 0.0000 'International Tables Vol C Tables 4.2.6.8 and 6.1.1.4'

loop_
_geom_angle_atom_site_label_1
_geom_angle_atom_site_label_2
_geom_angle_atom_site_label_3
_geom_angle
N2 C1 C6 111.72(19)
N2 C1 C2 110.4(2)
C6 C1 C2 112.03(17)
N2 C1 C7 101.36(16)
C6 C1 C7 114.97(19)
C2 C1 C7 105.73(18)
O1 C2 C3 124.1(2)
O1 C2 C1 120.8(2)
C3 C2 C1 115.01(19)
C32 C3 C4 126.7(2)
C32 C3 C2 116.6(2)
C4 C3 C2 116.65(19)
C5 C4 C31 117.8(2)
C5 C4 C3 119.89(19)
C31 C4 C3 122.1(2)
C28 C5 C4 120.9(2)
C28 C5 C6 121.7(2)
C4 C5 C6 117.4(2)
C5 C6 C1 109.05(18)
C5 C6 H6A 109.9
C1 C6 H6A 109.9
C5 C6 H6B 109.9
C1 C6 H6B 109.9
H6A C6 H6B 108.3
C15 C7 C8 111.18(18)
C15 C7 C1 116.74(18)
C8 C7 C1 100.20(19)
C15 C7 H7 109.4
C8 C7 H7 109.4
C1 C7 H7 109.4
N1 C8 C9B 113.6(4)
N1 C8 C9A 125.4(3)
N1 C8 C7 113.7(2)
C9B C8 C7 132.7(4)
C9A C8 C7 120.8(3)
C10A C9A C14A 120.0
C10A C9A C8 117.9(3)
C14A C9A C8 122.1(3)
C9A C10A C11A 120.0
C9A C10A H10A 120.0
C11A C10A H10A 120.0
C12A C11A C10A 120.0
C12A C11A H11A 120.0
C10A C11A H11A 120.0
C13A C12A C11A 120.0
C13A C12A H12A 120.0
C11A C12A H12A 120.0
C12A C13A C14A 120.0
C12A C13A H13A 120.0
C14A C13A H13A 120.0
C13A C14A C9A 120.0
C13A C14A H14A 120.0
C9A C14A H14A 120.0
C10B C9B C14B 120.0
C10B C9B C8 121.9(6)
C14B C9B C8 118.0(6)
C11B C10B C9B 120.0
C11B C10B H10B 120.0
C9B C10B H10B 120.0
C10B C11B C12B 120.0
C10B C11B H11B 120.0
C12B C11B H11B 120.0
C13B C12B C11B 120.0
C13B C12B H12B 120.0
C11B C12B H12B 120.0
C12B C13B C14B 120.0
C12B C13B H13B 120.0
C14B C13B H13B 120.0
C13B C14B C9B 120.0
C13B C14B H14B 120.0
C9B C14B H14B 120.0
C16 C15 C20 118.1(2)
C16 C15 C7 120.9(2)
C20 C15 C7 121.0(2)
C17 C16 C15 120.2(3)
C17 C16 H16 119.9
C15 C16 H16 119.9
C18 C17 C16 121.6(3)
C18 C17 H17 119.2
C16 C17 H17 119.2
C19 C18 C17 117.8(3)
C19 C18 C21 120.8(3)
C17 C18 C21 121.4(3)
C20 C19 C18 121.1(3)
C20 C19 H19 119.5
C18 C19 H19 119.5
C19 C20 C15 121.2(3)
C19 C20 H20 119.4
C15 C20 H20 119.4
C18 C21 H21A 109.5
C18 C21 H21B 109.5
H21A C21 H21B 109.5
C18 C21 H21C 109.5
H21A C21 H21C 109.5
H21B C21 H21C 109.5
C23 C22 C27 119.6(3)
C23 C22 H22 120.2
C27 C22 H22 120.2
C24 C23 C22 121.4(3)
C24 C23 H23 119.3
C22 C23 H23 119.3
C23 C24 C25 119.2(3)
C23 C24 H24 120.4
C25 C24 H24 120.4
C26 C25 C24 120.2(3)
C26 C25 H25 119.9
C24 C25 H25 119.9
C25 C26 C27 120.6(2)
C25 C26 H26 119.7
C27 C26 H26 119.7
N2 C27 C26 121.8(2)
N2 C27 C22 119.2(2)
C26 C27 C22 119.0(3)
C5 C28 C29 120.0(2)
C5 C28 H28 120.0
C29 C28 H28 120.0
C30 C29 C28 119.9(2)
C30 C29 H29 120.1
C28 C29 H29 120.1
C29 C30 C31 120.6(2)
C29 C30 H30 119.7
C31 C30 H30 119.7
C30 C31 C4 120.4(2)
C30 C31 H31 119.8
C4 C31 H31 119.8
C3 C32 C33 130.0(2)
C3 C32 H32 115.0
C33 C32 H32 115.0
C38 C33 C34 117.7(2)
C38 C33 C32 123.5(2)
C34 C33 C32 118.3(2)
C35 C34 C33 119.8(2)
C35 C34 H34 120.1
C33 C34 H34 120.1
C36 C35 C34 121.5(2)
C36 C35 H35 119.2
C34 C35 H35 119.2
C37 C36 C35 118.4(2)
C37 C36 C39 120.9(2)
C35 C36 C39 120.7(2)
C38 C37 C36 121.4(2)
C38 C37 H37 119.3
C36 C37 H37 119.3
C37 C38 C33 121.2(2)
C37 C38 H38 119.4
C33 C38 H38 119.4
C36 C39 H39A 109.5
C36 C39 H39B 109.5
H39A C39 H39B 109.5
C36 C39 H39C 109.5
H39A C39 H39C 109.5
H39B C39 H39C 109.5
C8 N1 N2 109.5(2)
N1 N2 C27 119.2(2)
N1 N2 C1 112.3(2)
C27 N2 C1 127.39(19)

loop_
_geom_bond_atom_site_label_1
_geom_bond_atom_site_label_2
_geom_bond_distance
C1 N2 1.476(3)
C1 C6 1.526(3)
C1 C2 1.544(3)
C1 C7 1.579(3)
C2 O1 1.216(3)
C2 C3 1.492(3)
C3 C32 1.351(3)
C3 C4 1.466(3)
C4 C5 1.404(3)
C4 C31 1.409(3)
C5 C28 1.383(3)
C5 C6 1.520(3)
C6 H6A 0.9900
C6 H6B 0.9900
C7 C15 1.514(3)
C7 C8 1.523(3)
C7 H7 1.0000
C8 N1 1.290(4)
C8 C9B 1.408(6)
C8 C9A 1.513(4)
C9A C10A 1.3900
C9A C14A 1.3900
C10A C11A 1.3900
C10A H10A 0.9500
C11A C12A 1.3900
C11A H11A 0.9500
C12A C13A 1.3900
C12A H12A 0.9500
C13A C14A 1.3900
C13A H13A 0.9500
C14A H14A 0.9500
C9B C10B 1.3900
C9B C14B 1.3900
C10B C11B 1.3900
C10B H10B 0.9500
C11B C12B 1.3900
C11B H11B 0.9500
C12B C13B 1.3900
C12B H12B 0.9500
C13B C14B 1.3900
C13B H13B 0.9500
C14B H14B 0.9500
C15 C16 1.392(3)
C15 C20 1.394(4)
C16 C17 1.391(4)
C16 H16 0.9500
C17 C18 1.390(5)
C17 H17 0.9500
C18 C19 1.388(4)
C18 C21 1.514(4)
C19 C20 1.381(4)
C19 H19 0.9500
C20 H20 0.9500
C21 H21A 0.9800
C21 H21B 0.9800
C21 H21C 0.9800
C22 C23 1.383(5)
C22 C27 1.399(4)
C22 H22 0.9500
C23 C24 1.381(5)
C23 H23 0.9500
C24 C25 1.390(4)
C24 H24 0.9500
C25 C26 1.383(4)
C25 H25 0.9500
C26 C27 1.398(4)
C26 H26 0.9500
C27 N2 1.395(4)
C28 C29 1.386(4)
C28 H28 0.9500
C29 C30 1.380(4)
C29 H29 0.9500
C30 C31 1.380(3)
C30 H30 0.9500
C31 H31 0.9500
C32 C33 1.475(3)
C32 H32 0.9500
C33 C38 1.393(3)
C33 C34 1.413(3)
C34 C35 1.386(3)
C34 H34 0.9500
C35 C36 1.384(4)
C35 H35 0.9500
C36 C37 1.377(4)
C36 C39 1.521(3)
C37 C38 1.374(3)
C37 H37 0.9500
C38 H38 0.9500
C39 H39A 0.9800
C39 H39B 0.9800
C39 H39C 0.9800
N1 N2 1.377(3)

loop_
_geom_torsion_atom_site_label_1
_geom_torsion_atom_site_label_2
_geom_torsion_atom_site_label_3
_geom_torsion_atom_site_label_4
_geom_torsion
N2 C1 C2 O1 -24.9(3)
C6 C1 C2 O1 -150.1(2)
C7 C1 C2 O1 83.9(3)
N2 C1 C2 C3 154.82(19)
C6 C1 C2 C3 29.6(3)
C7 C1 C2 C3 -96.3(2)
O1 C2 C3 C32 19.9(4)
C1 C2 C3 C32 -159.8(2)
O1 C2 C3 C4 -164.2(2)
C1 C2 C3 C4 16.1(3)
C32 C3 C4 C5 139.9(2)
C2 C3 C4 C5 -35.5(3)
C32 C3 C4 C31 -44.4(3)
C2 C3 C4 C31 140.2(2)
C31 C4 C5 C28 6.3(3)
C3 C4 C5 C28 -177.8(2)
C31 C4 C5 C6 -170.65(19)
C3 C4 C5 C6 5.3(3)
C28 C5 C6 C1 -136.2(2)
C4 C5 C6 C1 40.8(3)
N2 C1 C6 C5 178.23(19)
C2 C1 C6 C5 -57.3(2)
C7 C1 C6 C5 63.4(2)
N2 C1 C7 C15 -104.2(2)
C6 C1 C7 C15 16.5(3)
C2 C1 C7 C15 140.6(2)
N2 C1 C7 C8 15.9(2)
C6 C1 C7 C8 136.57(19)
C2 C1 C7 C8 -99.3(2)
C15 C7 C8 N1 110.7(3)
C1 C7 C8 N1 -13.3(3)
C15 C7 C8 C9B -66.4(6)
C1 C7 C8 C9B 169.5(6)
C15 C7 C8 C9A -66.3(3)
C1 C7 C8 C9A 169.7(3)
N1 C8 C9A C10A -3.6(4)
C9B C8 C9A C10A -8(2)
C7 C8 C9A C10A 173.0(2)
N1 C8 C9A C14A 175.0(2)
C9B C8 C9A C14A 171(3)
C7 C8 C9A C14A -8.4(4)
C14A C9A C10A C11A 0.0
C8 C9A C10A C11A 178.6(3)
C9A C10A C11A C12A 0.0
C10A C11A C12A C13A 0.0
C11A C12A C13A C14A 0.0
C12A C13A C14A C9A 0.0
C10A C9A C14A C13A 0.0
C8 C9A C14A C13A -178.6(3)
N1 C8 C9B C10B -0.2(7)
C9A C8 C9B C10B 176(3)
C7 C8 C9B C10B 176.9(4)
N1 C8 C9B C14B 177.5(3)
C9A C8 C9B C14B -6(2)
C7 C8 C9B C14B -5.3(8)
C14B C9B C10B C11B 0.0
C8 C9B C10B C11B 177.7(8)
C9B C10B C11B C12B 0.0
C10B C11B C12B C13B 0.0
C11B C12B C13B C14B 0.0
C12B C13B C14B C9B 0.0
C10B C9B C14B C13B 0.0
C8 C9B C14B C13B -177.8(7)
C8 C7 C15 C16 -46.3(3)
C1 C7 C15 C16 67.8(3)
C8 C7 C15 C20 133.3(2)
C1 C7 C15 C20 -112.7(2)
C20 C15 C16 C17 -0.3(4)
C7 C15 C16 C17 179.2(2)
C15 C16 C17 C18 -0.5(4)
C16 C17 C18 C19 0.9(4)
C16 C17 C18 C21 -179.4(3)
C17 C18 C19 C20 -0.5(4)
C21 C18 C19 C20 179.8(3)
C18 C19 C20 C15 -0.3(4)
C16 C15 C20 C19 0.7(3)
C7 C15 C20 C19 -178.8(2)
C27 C22 C23 C24 -1.9(5)
C22 C23 C24 C25 3.1(5)
C23 C24 C25 C26 -1.0(4)
C24 C25 C26 C27 -2.2(4)
C25 C26 C27 N2 -176.1(2)
C25 C26 C27 C22 3.3(4)
C23 C22 C27 N2 178.2(3)
C23 C22 C27 C26 -1.3(4)
C4 C5 C28 C29 -4.3(3)
C6 C5 C28 C29 172.5(2)
C5 C28 C29 C30 -0.8(4)
C28 C29 C30 C31 3.7(4)
C29 C30 C31 C4 -1.5(3)
C5 C4 C31 C30 -3.4(3)
C3 C4 C31 C30 -179.2(2)
C4 C3 C32 C33 -14.7(4)
C2 C3 C32 C33 160.7(2)
C3 C32 C33 C38 -22.0(4)
C3 C32 C33 C34 166.2(2)
C38 C33 C34 C35 0.5(4)
C32 C33 C34 C35 172.8(2)
C33 C34 C35 C36 -0.4(4)
C34 C35 C36 C37 0.3(4)
C34 C35 C36 C39 179.0(2)
C35 C36 C37 C38 -0.2(4)
C39 C36 C37 C38 -178.9(2)
C36 C37 C38 C33 0.3(4)
C34 C33 C38 C37 -0.4(3)
C32 C33 C38 C37 -172.3(2)
C9B C8 N1 N2 -178.1(5)
C9A C8 N1 N2 -179.0(3)
C7 C8 N1 N2 4.2(3)
C8 N1 N2 C27 177.1(2)
C8 N1 N2 C1 8.1(3)
C26 C27 N2 N1 -150.3(2)
C22 C27 N2 N1 30.3(4)
C26 C27 N2 C1 16.9(4)
C22 C27 N2 C1 -162.5(2)
C6 C1 N2 N1 -138.6(2)
C2 C1 N2 N1 96.0(2)
C7 C1 N2 N1 -15.7(3)
C6 C1 N2 C27 53.5(3)
C2 C1 N2 C27 -71.9(3)
C7 C1 N2 C27 176.4(2)
